data_1519282
loop_
_publ_author_name
'Coles, Simon J.'
'Hursthouse, Michael B.'
'Mayer, Thomas A.'
'Threlfall, Terry L.'

_publ_section_title
;
 N-(5-Methyl-3H-[1,3,4]thiadiazol-2-ylidene)-benzenesulfonamide
;
_journal_name_full 'Crystal Structure Report Archive'
_journal_page_first 190
_journal_year 2000
_chemical_formula_sum 'C9 H9 N3 O2 S2'
_chemical_formula_weight 255.31
_space_group_IT_number 2
_symmetry_cell_setting triclinic
_symmetry_space_group_name_Hall '-P 1'
_symmetry_space_group_name_H-M 'P -1'
_atom_sites_solution_hydrogens geom
_atom_sites_solution_primary direct
_atom_sites_solution_secondary difmap
_cell_angle_alpha 75.67(3)
_cell_angle_beta 86.60(3)
_cell_angle_gamma 75.93(3)
_cell_formula_units_Z 2
_cell_length_a 6.5117(13)
_cell_length_b 7.9405(16)
_cell_length_c 11.213(2)
_cell_measurement_temperature 293(2)
_cell_measurement_theta_max 27.46
_cell_measurement_theta_min 2.91
_cell_volume 544.9(2)
_computing_cell_refinement 'DENZO & COLLECT'
_computing_data_collection 'DENZO (Otwinowski & Minor, 1997) & COLLECT (Hooft, 1998)'
_computing_data_reduction 'DENZO & COLLECT'
_computing_structure_refinement 'SHELXL-97 (Sheldrick, 1997)'
_computing_structure_solution 'SHELXS-97 (Sheldrick, 1997)'
_diffrn_ambient_temperature 293(2)
_diffrn_detector_area_resol_mean 9.091
_diffrn_measured_fraction_theta_full 0.857
_diffrn_measured_fraction_theta_max 0.857
_diffrn_measurement_device_type 'Nonius KappaCCD'
_diffrn_measurement_method '\f and \w scans'
_diffrn_radiation_monochromator graphite
_diffrn_radiation_source 'Nonius FR591 rotating anode'
_diffrn_radiation_type MoK\a
_diffrn_radiation_wavelength 0.71073
_diffrn_reflns_av_R_equivalents 0.0359
_diffrn_reflns_av_sigmaI/netI 0.0433
_diffrn_reflns_limit_h_max 8
_diffrn_reflns_limit_h_min -7
_diffrn_reflns_limit_k_max 10
_diffrn_reflns_limit_k_min -10
_diffrn_reflns_limit_l_max 13
_diffrn_reflns_limit_l_min -11
_diffrn_reflns_number 4557
_diffrn_reflns_theta_full 27.46
_diffrn_reflns_theta_max 27.46
_diffrn_reflns_theta_min 2.91
_exptl_absorpt_coefficient_mu 0.476
_exptl_absorpt_correction_T_max 0.954
_exptl_absorpt_correction_T_min 0.855
_exptl_absorpt_correction_type multi-scan
_exptl_crystal_colour yellow
_exptl_crystal_density_diffrn 1.556
_exptl_crystal_density_method 'not measured'
_exptl_crystal_description block
_exptl_crystal_F_000 264
_exptl_crystal_size_max 0.35
_exptl_crystal_size_mid 0.275
_exptl_crystal_size_min 0.1
_refine_diff_density_max 0.205
_refine_diff_density_min -0.350
_refine_diff_density_rms 0.051
_refine_ls_extinction_method none
_refine_ls_goodness_of_fit_ref 1.069
_refine_ls_hydrogen_treatment mixed
_refine_ls_matrix_type full
_refine_ls_number_parameters 181
_refine_ls_number_reflns 2143
_refine_ls_number_restraints 0
_refine_ls_restrained_S_all 1.069
_refine_ls_R_factor_all 0.0432
_refine_ls_R_factor_gt 0.0355
_refine_ls_shift/su_max 0.000
_refine_ls_shift/su_mean 0.000
_refine_ls_structure_factor_coef Fsqd
_refine_ls_weighting_details 'calc w=1/[\s^2^(Fo^2^)+(0.0499P)^2^+0.1374P] where P=(Fo^2^+2Fc^2^)/3'
_refine_ls_weighting_scheme calc
_refine_ls_wR_factor_gt 0.0951
_refine_ls_wR_factor_ref 0.1005
_reflns_number_gt 1822
_reflns_number_total 2143
_reflns_threshold_expression >2sigma(I)
_cod_data_source_file eCrystal-190.cif
_cod_data_source_block 00tam037
_cod_depositor_comments
;
Citation :
Coles, Simon J. and Hursthouse, Michael B. and Mayer, Thomas A. and 
Threlfall, Terry L (2000) 
University of Southampton, Crystal Structure Report Archive. 
(doi:10.5258/ecrystals/190)

More at:
http://ecrystals.chem.soton.ac.uk/190/
;
_cod_original_cell_volume 544.88(19)
_cod_original_sg_symbol_H-M P-1
_cod_database_code 1519282

loop_
_symmetry_equiv_pos_as_xyz
'x, y, z'
'-x, -y, -z'

loop_
_atom_site_label
_atom_site_type_symbol
_atom_site_fract_x
_atom_site_fract_y
_atom_site_fract_z
_atom_site_U_iso_or_equiv
_atom_site_adp_type
_atom_site_occupancy
_atom_site_symmetry_multiplicity
_atom_site_calc_flag
_atom_site_refinement_flags
_atom_site_disorder_assembly
_atom_site_disorder_group
S12 S 0.14895(8) 0.17301(6) 0.00690(5) 0.03962(17) Uani 1 1 d . . .
S11 S 0.53736(7) 0.10621(6) 0.20365(4) 0.03738(17) Uani 1 1 d . . .
O12 O 0.4406(2) -0.03103(19) 0.18724(14) 0.0479(4) Uani 1 1 d . . .
O11 O 0.7623(2) 0.0654(2) 0.21804(15) 0.0518(4) Uani 1 1 d . . .
N12 N 0.4785(3) 0.2827(2) 0.09109(15) 0.0401(4) Uani 1 1 d . . .
N13 N 0.2774(3) 0.4509(2) -0.07808(16) 0.0402(4) Uani 1 1 d . . .
C14 C 0.4228(3) 0.1792(2) 0.33374(17) 0.0373(4) Uani 1 1 d . . .
N14 N 0.1148(3) 0.4691(2) -0.15712(16) 0.0420(4) Uani 1 1 d . . .
C17 C 0.3221(3) 0.3046(2) 0.01418(17) 0.0339(4) Uani 1 1 d . . .
C19 C 0.0329(3) 0.3327(3) -0.12262(19) 0.0385(4) Uani 1 1 d . . .
C13 C 0.5452(4) 0.2359(3) 0.4047(2) 0.0557(6) Uani 1 1 d . . .
C15 C 0.2149(4) 0.1784(4) 0.3649(2) 0.0571(6) Uani 1 1 d . . .
C20 C -0.1464(4) 0.3094(4) -0.1879(3) 0.0530(6) Uani 1 1 d . . .
C12 C 0.4601(5) 0.2905(4) 0.5084(3) 0.0683(7) Uani 1 1 d . . .
C11 C 0.2538(5) 0.2914(4) 0.5391(3) 0.0676(8) Uani 1 1 d . . .
C16 C 0.1333(5) 0.2362(5) 0.4684(3) 0.0747(9) Uani 1 1 d . . .
H20B H -0.106(4) 0.208(4) -0.224(3) 0.072(8) Uiso 1 1 d . . .
H15 H 0.140(5) 0.133(4) 0.320(3) 0.080(9) Uiso 1 1 d . . .
H17 H 0.341(4) 0.532(3) -0.084(2) 0.055(7) Uiso 1 1 d . . .
H20A H -0.270(5) 0.290(4) -0.135(3) 0.082(9) Uiso 1 1 d . . .
H13 H 0.690(5) 0.231(4) 0.382(3) 0.084(9) Uiso 1 1 d . . .
H12 H 0.554(5) 0.321(5) 0.563(3) 0.104(11) Uiso 1 1 d . . .
H16 H -0.004(6) 0.237(5) 0.488(3) 0.104(11) Uiso 1 1 d . . .
H11 H 0.195(5) 0.332(4) 0.608(3) 0.092(10) Uiso 1 1 d . . .
H20C H -0.190(5) 0.412(5) -0.253(3) 0.085(10) Uiso 1 1 d . . .

loop_
_atom_site_aniso_label
_atom_site_aniso_U_11
_atom_site_aniso_U_22
_atom_site_aniso_U_33
_atom_site_aniso_U_23
_atom_site_aniso_U_13
_atom_site_aniso_U_12
S12 0.0438(3) 0.0352(3) 0.0431(3) -0.0071(2) 0.0004(2) -0.0178(2)
S11 0.0420(3) 0.0349(3) 0.0359(3) -0.0052(2) 0.0009(2) -0.0139(2)
O12 0.0641(9) 0.0368(8) 0.0469(9) -0.0066(6) -0.0022(7) -0.0226(7)
O11 0.0389(8) 0.0591(10) 0.0543(9) -0.0110(8) 0.0019(6) -0.0091(7)
N12 0.0515(9) 0.0391(9) 0.0331(9) -0.0020(7) -0.0016(7) -0.0236(8)
N13 0.0472(9) 0.0395(9) 0.0375(9) -0.0029(7) -0.0034(7) -0.0228(8)
C14 0.0430(10) 0.0331(10) 0.0318(10) -0.0003(8) -0.0030(8) -0.0086(8)
N14 0.0441(9) 0.0412(9) 0.0416(10) -0.0062(7) -0.0043(7) -0.0144(7)
C17 0.0399(10) 0.0339(9) 0.0304(9) -0.0091(8) 0.0066(7) -0.0136(8)
C19 0.0377(9) 0.0377(10) 0.0406(11) -0.0107(9) 0.0010(8) -0.0090(8)
C13 0.0604(14) 0.0651(15) 0.0498(14) -0.0182(11) -0.0023(11) -0.0252(12)
C15 0.0469(12) 0.0782(18) 0.0465(13) -0.0143(12) 0.0003(10) -0.0159(12)
C20 0.0469(12) 0.0517(14) 0.0633(16) -0.0133(13) -0.0104(11) -0.0151(11)
C12 0.092(2) 0.0684(17) 0.0499(15) -0.0229(13) -0.0069(14) -0.0195(15)
C11 0.087(2) 0.0603(16) 0.0439(14) -0.0131(12) 0.0033(13) 0.0032(14)
C16 0.0529(14) 0.105(2) 0.0581(17) -0.0202(16) 0.0127(12) -0.0052(15)

loop_
_atom_type_symbol
_atom_type_description
_atom_type_scat_dispersion_real
_atom_type_scat_dispersion_imag
_atom_type_scat_source
C C 0.0033 0.0016 'International Tables Vol C Tables 4.2.6.8 and 6.1.1.4'
H H 0.0000 0.0000 'International Tables Vol C Tables 4.2.6.8 and 6.1.1.4'
N N 0.0061 0.0033 'International Tables Vol C Tables 4.2.6.8 and 6.1.1.4'
O O 0.0106 0.0060 'International Tables Vol C Tables 4.2.6.8 and 6.1.1.4'
S S 0.1246 0.1234 'International Tables Vol C Tables 4.2.6.8 and 6.1.1.4'

loop_
_geom_angle_atom_site_label_1
_geom_angle_atom_site_label_2
_geom_angle_atom_site_label_3
_geom_angle
_geom_angle_site_symmetry_1
_geom_angle_site_symmetry_3
C17 S12 C19 88.86(9) . .
O11 S11 O12 118.75(10) . .
O11 S11 N12 106.17(10) . .
O12 S11 N12 111.11(9) . .
O11 S11 C14 107.42(10) . .
O12 S11 C14 108.13(9) . .
N12 S11 C14 104.27(9) . .
C17 N12 S11 120.90(13) . .
C17 N13 N14 118.32(16) . .
C13 C14 C15 120.5(2) . .
C13 C14 S11 118.80(17) . .
C15 C14 S11 120.74(17) . .
C19 N14 N13 109.10(17) . .
N12 C17 N13 119.72(17) . .
N12 C17 S12 131.85(15) . .
N13 C17 S12 108.43(14) . .
N14 C19 C20 123.2(2) . .
N14 C19 S12 115.29(16) . .
C20 C19 S12 121.51(17) . .
C14 C13 C12 119.8(2) . .
C14 C15 C16 118.3(3) . .
C11 C12 C13 120.0(3) . .
C16 C11 C12 120.0(3) . .
C11 C16 C15 121.4(3) . .

loop_
_geom_bond_atom_site_label_1
_geom_bond_atom_site_label_2
_geom_bond_distance
_geom_bond_site_symmetry_2
S12 C17 1.7311(19) .
S12 C19 1.744(2) .
S11 O11 1.4311(15) .
S11 O12 1.4372(14) .
S11 N12 1.6199(17) .
S11 C14 1.761(2) .
N12 C17 1.324(3) .
N13 C17 1.334(3) .
N13 N14 1.378(2) .
C14 C13 1.378(3) .
C14 C15 1.379(3) .
N14 C19 1.286(3) .
C19 C20 1.486(3) .
C13 C12 1.379(4) .
C15 C16 1.383(4) .
C12 C11 1.366(4) .
C11 C16 1.360(4) .
